data_1502409
loop_
_publ_author_name
'Niu, Zhenbin'
'Slebodnick, Carla'
'Gibson, Harry W.'

_publ_section_title
;
 Pseudocryptand-type [3]pseudorotaxane and &quot;hook-ring&quot;
 polypseudo[2]catenane based on a bis(m-phenylene)-32-crown-10 derivative
 and bisparaquat derivatives.
;
_journal_issue 17
_journal_name_full 'Organic letters'
_journal_page_first 4616
_journal_page_last 4619
_journal_paper_doi 10.1021/ol201837x
_journal_volume 13
_journal_year 2011
_chemical_formula_moiety '2(C42 H50 N2 O14), C30 H30 N4, 2(C3 H6 O), 4(F6 P), 0.6(H2 O)'
_chemical_formula_sum 'C120 H143.2 F24 N8 O30.6 P4'
_chemical_formula_weight 2767.11
_chemical_name_systematic
;
 ? 
;
_space_group_crystal_system monoclinic
_space_group_IT_number 14
_space_group_name_Hall '-P 2yn'
_space_group_name_H-M_alt 'P 1 21/n 1'
_symmetry_space_group_name_Hall '-P 2yn'
_symmetry_space_group_name_H-M 'P 1 21/n 1'
_atom_sites_solution_hydrogens geom
_atom_sites_solution_primary direct
_atom_sites_solution_secondary difmap
_audit_creation_date 2011-05-24
_audit_creation_method
;
  Olex2 1.1
  (compiled Feb 15 2011 20:38:53, GUI svn.r3494)
;
_cell_angle_alpha 90.00
_cell_angle_beta 108.028(13)
_cell_angle_gamma 90.00
_cell_formula_units_Z 2
_cell_length_a 22.050(3)
_cell_length_b 11.6489(7)
_cell_length_c 26.955(3)
_cell_measurement_reflns_used 3829
_cell_measurement_temperature 100.0
_cell_measurement_theta_max 68.1326
_cell_measurement_theta_min 3.7915
_cell_volume 6583.7(13)
_computing_cell_refinement
;
CrysAlisPro, Oxford Diffraction Ltd.,
Version 1.171.34.36 (release 02-08-2010 CrysAlis171 .NET)
(compiled Aug  2 2010,13:00:58)
;
_computing_data_collection
;
CrysAlisPro, Oxford Diffraction Ltd.,
Version 1.171.34.36 (release 02-08-2010 CrysAlis171 .NET)
(compiled Aug  2 2010,13:00:58)
;
_computing_data_reduction
;
CrysAlisPro, Oxford Diffraction Ltd.,
Version 1.171.34.36 (release 02-08-2010 CrysAlis171 .NET)
(compiled Aug  2 2010,13:00:58)
;
_computing_molecular_graphics
;
O. V. Dolomanov, L. J. Bourhis, R. J. Gildea, J. A. K. Howard and H. Puschmann,
OLEX2: a complete structure solution, refinement and analysis program.
J. Appl. Cryst. (2009). 42, 339-341.
;
_computing_publication_material
;
O. V. Dolomanov, L. J. Bourhis, R. J. Gildea, J. A. K. Howard and H. Puschmann,
OLEX2: a complete structure solution, refinement and analysis program.
J. Appl. Cryst. (2009). 42, 339-341.
;
_computing_structure_refinement 'SHELXL-97 (Sheldrick, 1997)'
_computing_structure_solution 'SHELXS-97 (Sheldrick, 1990)'
_diffrn_ambient_temperature 100.0
_diffrn_detector CCD
_diffrn_detector_area_resol_mean 10.4372
_diffrn_detector_type 'Oxford Diffraction Atlas'
_diffrn_measured_fraction_theta_full 0.998
_diffrn_measured_fraction_theta_max 0.998
_diffrn_measurement_details
;
  1 omega -100.00  -23.00   1.0000   10.0000
omega____ theta____ kappa____ phi______ frames
    -      -40.4802  -37.0000  150.0000 77

  2 omega  -78.00   -6.00   1.0000   10.0000
omega____ theta____ kappa____ phi______ frames
    -      -40.4802  125.0000 -150.0000 72

  3 omega -116.00  -14.00   1.0000   10.0000
omega____ theta____ kappa____ phi______ frames
    -      -40.4802  -37.0000   60.0000 102

  4 omega   38.00   76.00   1.0000   65.0000
omega____ theta____ kappa____ phi______ frames
    -      113.0000  -45.0000 -120.0000 38

  5 omega   39.00   77.00   1.0000   65.0000
omega____ theta____ kappa____ phi______ frames
    -      113.0000  -45.0000  -60.0000 38

  6 omega  100.00  177.00   1.0000   65.0000
omega____ theta____ kappa____ phi______ frames
    -      113.0000  111.0000 -180.0000 77

  7 omega   43.00   77.00   1.0000   65.0000
omega____ theta____ kappa____ phi______ frames
    -      113.0000  -45.0000  -90.0000 34

  8 omega   41.00   77.00   1.0000   65.0000
omega____ theta____ kappa____ phi______ frames
    -      113.0000  -45.0000  120.0000 36

  9 omega   39.00   75.00   1.0000   65.0000
omega____ theta____ kappa____ phi______ frames
    -      113.0000  -45.0000   90.0000 36

 10 omega   38.00   77.00   1.0000   65.0000
omega____ theta____ kappa____ phi______ frames
    -      113.0000  -45.0000   60.0000 39

 11 omega   32.00  178.00   1.0000   65.0000
omega____ theta____ kappa____ phi______ frames
    -      113.0000    0.0000    0.0000 146

 12 omega -119.00   -7.00   1.0000   10.0000
omega____ theta____ kappa____ phi______ frames
    -      -40.4802  -77.0000   30.0000 112

 13 omega -119.00   -7.00   1.0000   10.0000
omega____ theta____ kappa____ phi______ frames
    -      -40.4802  -77.0000  -60.0000 112

 14 omega   23.00   98.00   1.0000   10.0000
omega____ theta____ kappa____ phi______ frames
    -       40.4802 -125.0000  150.0000 75

 15 omega   52.00  178.00   1.0000   65.0000
omega____ theta____ kappa____ phi______ frames
    -      113.0000   15.0000 -120.0000 126

 16 omega   52.00  178.00   1.0000   65.0000
omega____ theta____ kappa____ phi______ frames
    -      113.0000   15.0000  120.0000 126

 17 omega   33.00  110.00   1.0000   65.0000
omega____ theta____ kappa____ phi______ frames
    -      113.0000 -105.0000  140.0000 77

 18 omega   34.00  118.00   1.0000   65.0000
omega____ theta____ kappa____ phi______ frames
    -      113.0000  -77.0000 -120.0000 84

 19 omega   85.00  178.00   1.0000   65.0000
omega____ theta____ kappa____ phi______ frames
    -      113.0000   45.0000    0.0000 93

 20 omega   38.00   77.00   1.0000   65.0000
omega____ theta____ kappa____ phi______ frames
    -      113.0000  -45.0000 -180.0000 39
;
_diffrn_measurement_device '\k-geometry diffractometer'
_diffrn_measurement_device_type 'SuperNova, Dual, Cu at zero, Atlas'
_diffrn_measurement_method 'phi and omega scans'
_diffrn_orient_matrix_UB_11 0.0253540000
_diffrn_orient_matrix_UB_12 0.0408139000
_diffrn_orient_matrix_UB_13 0.0570708000
_diffrn_orient_matrix_UB_21 0.0543757000
_diffrn_orient_matrix_UB_22 -0.0884847000
_diffrn_orient_matrix_UB_23 0.0106299000
_diffrn_orient_matrix_UB_31 0.0424069000
_diffrn_orient_matrix_UB_32 0.0894963000
_diffrn_orient_matrix_UB_33 -0.0155012000
_diffrn_radiation_monochromator mirrors
_diffrn_radiation_probe x-ray
_diffrn_radiation_type CuK\a
_diffrn_radiation_wavelength 1.54178
_diffrn_reflns_av_R_equivalents 0.1220
_diffrn_reflns_av_unetI/netI 0.1366
_diffrn_reflns_limit_h_max 26
_diffrn_reflns_limit_h_min -24
_diffrn_reflns_limit_k_max 14
_diffrn_reflns_limit_k_min -12
_diffrn_reflns_limit_l_max 32
_diffrn_reflns_limit_l_min -32
_diffrn_reflns_number 40113
_diffrn_reflns_theta_full 68.25
_diffrn_reflns_theta_max 68.25
_diffrn_reflns_theta_min 4.17
_diffrn_source 'Nova Micro-focus X-ray Source (Cu)'
_diffrn_source_target Cu
_diffrn_source_type 'Nova Micro-focus X-ray Source (Cu)'
_exptl_absorpt_coefficient_mu 1.490
_exptl_absorpt_correction_T_max 0.979
_exptl_absorpt_correction_T_min 0.743
_exptl_absorpt_correction_type gaussian
_exptl_absorpt_process_details
;
CrysAlisPro, Oxford Diffraction Ltd.,
Version 1.171.34.36 (release 02-08-2010 CrysAlis171 .NET)
(compiled Aug  2 2010,13:00:58)
Numerical absorption correction based on gaussian integration over
            a multifaceted crystal model
;
_exptl_crystal_colour yellow
_exptl_crystal_density_diffrn 1.396
_exptl_crystal_density_method 'not measured'
_exptl_crystal_description plate
_exptl_crystal_F_000 2880
_exptl_crystal_recrystallization_method 'Crystallized from acetone/pentane'
_exptl_crystal_size_max 0.2757
_exptl_crystal_size_mid 0.1308
_exptl_crystal_size_min 0.0135
_refine_diff_density_max 1.147
_refine_diff_density_min -0.485
_refine_diff_density_rms 0.134
_refine_ls_extinction_method none
_refine_ls_goodness_of_fit_ref 1.207
_refine_ls_hydrogen_treatment mixed
_refine_ls_matrix_type full
_refine_ls_number_parameters 857
_refine_ls_number_reflns 12019
_refine_ls_number_restraints 3
_refine_ls_restrained_S_all 1.207
_refine_ls_R_factor_all 0.2203
_refine_ls_R_factor_gt 0.1357
_refine_ls_shift/su_max 0.001
_refine_ls_shift/su_mean 0.000
_refine_ls_structure_factor_coef Fsqd
_refine_ls_weighting_details 'calc w=1/[\s^2^(Fo^2^)+(0.2000P)^2^+0.0000P] where P=(Fo^2^+2Fc^2^)/3'
_refine_ls_weighting_scheme calc
_refine_ls_wR_factor_gt 0.3536
_refine_ls_wR_factor_ref 0.4209
_reflns_number_gt 6215
_reflns_number_total 12019
_reflns_threshold_expression >2sigma(I)
_cod_data_source_file ol201837x_si_002.cif
_cod_data_source_block cs1677
_cod_original_cell_volume 6583.9(12)
_cod_original_formula_sum 'C120 H143.20 F24 N8 O30.60 P4'
_cod_database_code 1502409
_chemical_oxdiff_usercomment 'Zhenbin Niu/Gibson (NiuC50-1)'

loop_
_space_group_symop_id
_space_group_symop_operation_xyz
1 'x, y, z'
2 '-x+1/2, y+1/2, -z+1/2'
3 '-x, -y, -z'
4 'x-1/2, -y-1/2, z-1/2'

loop_
_atom_site_label
_atom_site_type_symbol
_atom_site_fract_x
_atom_site_fract_y
_atom_site_fract_z
_atom_site_U_iso_or_equiv
_atom_site_adp_type
_atom_site_occupancy
_atom_site_symmetry_multiplicity
_atom_site_calc_flag
_atom_site_refinement_flags
P1 P 0.26378(12) 1.0353(2) 0.13064(9) 0.0426(6) Uani 1 1 d .
F1 F 0.2593(4) 1.0355(7) 0.1888(2) 0.078(2) Uani 1 1 d .
F2 F 0.3355(4) 0.9983(7) 0.1497(3) 0.081(2) Uani 1 1 d .
F3 F 0.2412(5) 0.9079(7) 0.1246(5) 0.112(4) Uani 1 1 d .
F4 F 0.2669(3) 1.0359(7) 0.0729(2) 0.072(2) Uani 1 1 d .
F5 F 0.1911(3) 1.0776(6) 0.1119(3) 0.0682(18) Uani 1 1 d .
F6 F 0.2844(4) 1.1658(6) 0.1378(4) 0.091(3) Uani 1 1 d .
P2 P 0.70507(14) 0.6005(2) 0.33894(10) 0.0478(6) Uani 1 1 d .
F7 F 0.7447(4) 0.7047(7) 0.3709(3) 0.080(2) Uani 1 1 d .
F8 F 0.7540(4) 0.5121(6) 0.3744(3) 0.082(2) Uani 1 1 d .
F9 F 0.7492(4) 0.6024(7) 0.3015(4) 0.089(3) Uani 1 1 d .
F10 F 0.6659(3) 0.4955(6) 0.3064(3) 0.0600(16) Uani 1 1 d .
F11 F 0.6585(4) 0.6884(7) 0.3010(3) 0.082(2) Uani 1 1 d .
F12 F 0.6607(5) 0.5998(7) 0.3751(4) 0.108(4) Uani 1 1 d .
O1 O 0.5066(3) 0.8633(5) 0.2524(3) 0.0465(15) Uani 1 1 d .
O2 O 0.5809(3) 0.8802(6) 0.1849(3) 0.0494(16) Uani 1 1 d .
O3 O 0.6670(4) 0.7879(6) 0.1369(3) 0.0541(18) Uani 1 1 d .
O4 O 0.6903(3) 0.5521(6) 0.1502(3) 0.0499(16) Uani 1 1 d .
O5 O 0.6038(3) 0.3735(5) 0.1419(2) 0.0422(14) Uani 1 1 d .
O6 O 0.4785(3) 0.6909(6) 0.4035(2) 0.0449(15) Uani 1 1 d .
O7 O 0.5604(4) 0.5197(6) 0.4782(3) 0.0545(17) Uani 1 1 d .
O8 O 0.5909(4) 0.3107(7) 0.4369(3) 0.0601(19) Uani 1 1 d .
O9 O 0.4985(4) 0.1687(6) 0.3618(2) 0.0471(15) Uani 1 1 d .
O10 O 0.5003(3) 0.2052(5) 0.2546(2) 0.0377(13) Uani 1 1 d .
O11 O 0.2774(3) 0.6937(5) 0.2218(2) 0.0335(12) Uani 1 1 d .
O12 O 0.1741(3) 0.7479(6) 0.1920(2) 0.0434(14) Uani 1 1 d .
O13 O 0.3523(3) 0.4109(5) 0.0642(2) 0.0384(13) Uani 1 1 d .
O14 O 0.2752(3) 0.3481(6) -0.0057(2) 0.0500(16) Uani 1 1 d .
N1 N 0.2582(4) 0.5114(7) 0.1625(3) 0.0413(17) Uani 1 1 d .
N2 N 0.3021(5) 0.6188(8) 0.0539(4) 0.063(2) Uani 1 1 d .
C1 C 0.4639(5) 0.8240(7) 0.2763(3) 0.041(2) Uani 1 1 d .
C2 C 0.4936(4) 0.7796(7) 0.3263(3) 0.0353(17) Uani 1 1 d .
H2 H 0.5388 0.7762 0.3399 0.042 Uiso 1 1 calc R
C3 C 0.4553(4) 0.7406(7) 0.3555(3) 0.0345(17) Uani 1 1 d .
C4 C 0.3901(4) 0.7442(7) 0.3342(3) 0.0354(18) Uani 1 1 d .
H4 H 0.3645 0.7157 0.3541 0.043 Uiso 1 1 calc R
C5 C 0.3596(5) 0.7887(7) 0.2838(3) 0.0387(19) Uani 1 1 d .
C6 C 0.3996(4) 0.8264(7) 0.2553(3) 0.0360(18) Uani 1 1 d .
H6 H 0.3811 0.8540 0.2207 0.043 Uiso 1 1 calc R
C7 C 0.5509(4) 0.3306(7) 0.1519(3) 0.0335(18) Uani 1 1 d .
C8 C 0.5511(5) 0.2881(7) 0.2004(3) 0.0355(18) Uani 1 1 d .
H8 H 0.5895 0.2852 0.2288 0.043 Uiso 1 1 calc R
C9 C 0.4938(4) 0.2503(7) 0.2061(3) 0.0341(18) Uani 1 1 d .
C10 C 0.4379(5) 0.2531(7) 0.1668(3) 0.0377(19) Uani 1 1 d .
H10 H 0.3994 0.2275 0.1721 0.045 Uiso 1 1 calc R
C11 C 0.4383(4) 0.2954(7) 0.1174(3) 0.0367(18) Uani 1 1 d .
C12 C 0.4958(5) 0.3327(7) 0.1112(3) 0.041(2) Uani 1 1 d .
H12 H 0.4965 0.3599 0.0781 0.049 Uiso 1 1 calc R
C13 C 0.4809(4) 0.9089(7) 0.2012(3) 0.0392(18) Uani 1 1 d .
H13A H 0.4473 0.9660 0.2001 0.047 Uiso 1 1 calc R
H13B H 0.4621 0.8468 0.1760 0.047 Uiso 1 1 calc R
C14 C 0.5359(5) 0.9650(8) 0.1878(4) 0.047(2) Uani 1 1 d .
H14A H 0.5197 1.0054 0.1540 0.057 Uiso 1 1 calc R
H14B H 0.5567 1.0222 0.2149 0.057 Uiso 1 1 calc R
C15 C 0.6409(5) 0.9288(9) 0.1904(4) 0.051(2) Uani 1 1 d .
H15A H 0.6566 0.9691 0.2243 0.061 Uiso 1 1 calc R
H15B H 0.6371 0.9857 0.1623 0.061 Uiso 1 1 calc R
C16 C 0.6878(6) 0.8358(9) 0.1875(4) 0.054(3) Uani 1 1 d .
H16C H 0.7310 0.8688 0.1945 0.065 Uiso 1 1 calc R
H16D H 0.6896 0.7758 0.2139 0.065 Uiso 1 1 calc R
C17 C 0.7176(6) 0.7344(10) 0.1227(5) 0.068(3) Uani 1 1 d .
H17A H 0.7531 0.7897 0.1281 0.082 Uiso 1 1 calc R
H17B H 0.7022 0.7153 0.0851 0.082 Uiso 1 1 calc R
C18 C 0.7423(6) 0.6275(9) 0.1529(5) 0.060(3) Uani 1 1 d .
H18A H 0.7730 0.5890 0.1383 0.072 Uiso 1 1 calc R
H18B H 0.7648 0.6472 0.1898 0.072 Uiso 1 1 calc R
C19 C 0.7109(5) 0.4391(9) 0.1645(4) 0.051(2) Uani 1 1 d .
H19A H 0.7524 0.4404 0.1924 0.061 Uiso 1 1 calc R
H19B H 0.7166 0.3981 0.1341 0.061 Uiso 1 1 calc R
C20 C 0.6622(5) 0.3775(9) 0.1834(4) 0.047(2) Uani 1 1 d .
H20A H 0.6770 0.2987 0.1946 0.057 Uiso 1 1 calc R
H20B H 0.6560 0.4187 0.2136 0.057 Uiso 1 1 calc R
C21 C 0.5431(5) 0.7022(8) 0.4304(3) 0.046(2) Uani 1 1 d .
H21A H 0.5546 0.7844 0.4362 0.056 Uiso 1 1 calc R
H21B H 0.5689 0.6678 0.4100 0.056 Uiso 1 1 calc R
C22 C 0.5558(5) 0.6417(9) 0.4816(3) 0.049(2) Uani 1 1 d .
H22A H 0.5961 0.6712 0.5060 0.058 Uiso 1 1 calc R
H22B H 0.5211 0.6602 0.4964 0.058 Uiso 1 1 calc R
C23 C 0.6221(6) 0.4802(10) 0.4840(4) 0.057(3) Uani 1 1 d .
H23A H 0.6517 0.5107 0.5169 0.068 Uiso 1 1 calc R
H23B H 0.6362 0.5091 0.4548 0.068 Uiso 1 1 calc R
C24 C 0.6248(6) 0.3534(10) 0.4849(4) 0.055(3) Uani 1 1 d .
H24A H 0.6697 0.3278 0.4941 0.067 Uiso 1 1 calc R
H24B H 0.6067 0.3238 0.5117 0.067 Uiso 1 1 calc R
C25 C 0.5965(6) 0.1911(9) 0.4322(4) 0.059(3) Uani 1 1 d .
H25A H 0.5767 0.1514 0.4558 0.071 Uiso 1 1 calc R
H25B H 0.6421 0.1694 0.4425 0.071 Uiso 1 1 calc R
C26 C 0.5642(6) 0.1542(12) 0.3769(5) 0.070(3) Uani 1 1 d .
H26A H 0.5817 0.1992 0.3533 0.084 Uiso 1 1 calc R
H26B H 0.5739 0.0723 0.3732 0.084 Uiso 1 1 calc R
C27 C 0.4641(5) 0.1056(7) 0.3174(3) 0.045(2) Uani 1 1 d .
H27A H 0.4257 0.0728 0.3236 0.053 Uiso 1 1 calc R
H27B H 0.4909 0.0409 0.3126 0.053 Uiso 1 1 calc R
C28 C 0.4436(4) 0.1754(8) 0.2675(3) 0.0386(19) Uani 1 1 d .
H28A H 0.4144 0.1300 0.2390 0.046 Uiso 1 1 calc R
H28B H 0.4211 0.2458 0.2727 0.046 Uiso 1 1 calc R
C29 C 0.2919(5) 0.7847(7) 0.2615(3) 0.0369(19) Uani 1 1 d .
H29A H 0.2756 0.8595 0.2453 0.044 Uiso 1 1 calc R
H29B H 0.2716 0.7675 0.2887 0.044 Uiso 1 1 calc R
C30 C 0.2195(4) 0.6851(7) 0.1908(3) 0.0328(17) Uani 1 1 d .
C31 C 0.2090(4) 0.5866(7) 0.1525(3) 0.0359(18) Uani 1 1 d .
C32 C 0.1535(5) 0.5766(9) 0.1118(4) 0.051(2) Uani 1 1 d .
H32 H 0.1208 0.6325 0.1067 0.061 Uiso 1 1 calc R
C33 C 0.1462(5) 0.4865(11) 0.0794(4) 0.058(3) Uani 1 1 d .
H33 H 0.1090 0.4790 0.0501 0.070 Uiso 1 1 calc R
C34 C 0.1948(6) 0.4036(9) 0.0896(4) 0.055(3) Uani 1 1 d .
H34 H 0.1902 0.3368 0.0685 0.066 Uiso 1 1 calc R
C35 C 0.2488(5) 0.4216(8) 0.1305(4) 0.045(2) Uani 1 1 d .
H35 H 0.2818 0.3661 0.1366 0.054 Uiso 1 1 calc R
C36 C 0.3777(4) 0.2952(7) 0.0722(3) 0.0385(19) Uani 1 1 d .
H36A H 0.3864 0.2677 0.0403 0.046 Uiso 1 1 calc R
H36B H 0.3462 0.2429 0.0796 0.046 Uiso 1 1 calc R
C37 C 0.3012(4) 0.4231(8) 0.0242(3) 0.0369(18) Uani 1 1 d .
C38 C 0.2765(5) 0.5452(9) 0.0157(3) 0.046(2) Uani 1 1 d .
C39 C 0.2307(6) 0.5730(11) -0.0294(4) 0.064(3) Uani 1 1 d .
H39 H 0.2129 0.5162 -0.0550 0.077 Uiso 1 1 calc R
C40 C 0.2103(6) 0.6875(13) -0.0372(6) 0.075(4) Uani 1 1 d .
H40 H 0.1786 0.7104 -0.0683 0.090 Uiso 1 1 calc R
C41 C 0.2375(8) 0.7647(14) 0.0012(8) 0.094(5) Uani 1 1 d .
H41 H 0.2270 0.8439 -0.0036 0.113 Uiso 1 1 calc R
C42 C 0.2789(8) 0.7280(12) 0.0452(7) 0.089(5) Uani 1 1 d .
H42 H 0.2934 0.7818 0.0729 0.106 Uiso 1 1 calc R
N3 N 0.5066(4) 0.6464(6) 0.1233(3) 0.0376(16) Uani 1 1 d .
N4 N 0.4367(3) 0.4447(6) 0.3428(2) 0.0313(14) Uani 1 1 d .
C43 C 0.3888(4) 0.4778(7) 0.3027(3) 0.0325(17) Uani 1 1 d .
H43 H 0.3465 0.4750 0.3046 0.039 Uiso 1 1 calc R
C44 C 0.4002(4) 0.5175(7) 0.2570(3) 0.0341(17) Uani 1 1 d .
H44 H 0.3658 0.5423 0.2280 0.041 Uiso 1 1 calc R
C45 C 0.4626(4) 0.5199(7) 0.2552(3) 0.0304(16) Uani 1 1 d .
C46 C 0.5103(4) 0.4824(7) 0.2983(3) 0.0360(18) Uani 1 1 d .
H46 H 0.5531 0.4839 0.2977 0.043 Uiso 1 1 calc R
C47 C 0.4981(4) 0.4428(7) 0.3424(3) 0.0352(18) Uani 1 1 d .
H47 H 0.5314 0.4151 0.3715 0.042 Uiso 1 1 calc R
C48 C 0.4245(4) 0.4049(8) 0.3917(3) 0.0372(18) Uani 1 1 d .
H48A H 0.4347 0.4668 0.4176 0.056 Uiso 1 1 calc R
H48B H 0.4513 0.3380 0.4057 0.056 Uiso 1 1 calc R
H48C H 0.3795 0.3837 0.3839 0.056 Uiso 1 1 calc R
C49 C 0.4450(5) 0.6234(9) 0.1191(3) 0.046(2) Uani 1 1 d .
H49 H 0.4124 0.6341 0.0869 0.055 Uiso 1 1 calc R
C50 C 0.4302(5) 0.5839(8) 0.1628(3) 0.0394(19) Uani 1 1 d .
H50 H 0.3870 0.5704 0.1608 0.047 Uiso 1 1 calc R
C51 C 0.4776(4) 0.5646(7) 0.2083(3) 0.0347(18) Uani 1 1 d .
C52 C 0.5395(4) 0.5890(7) 0.2106(3) 0.0375(18) Uani 1 1 d .
H52 H 0.5730 0.5798 0.2425 0.045 Uiso 1 1 calc R
C53 C 0.5530(4) 0.6270(7) 0.1663(3) 0.0362(18) Uani 1 1 d .
H53 H 0.5960 0.6390 0.1673 0.043 Uiso 1 1 calc R
C54 C 0.5215(5) 0.6861(8) 0.0753(3) 0.045(2) Uani 1 1 d .
H54A H 0.5666 0.7109 0.0848 0.054 Uiso 1 1 calc R
H54B H 0.4942 0.7527 0.0599 0.054 Uiso 1 1 calc R
C55 C 0.5098(5) 0.5890(7) 0.0352(3) 0.043(2) Uani 1 1 d .
C56 C 0.4502(5) 0.5718(8) 0.0004(3) 0.043(2) Uani 1 1 d .
H56 H 0.4162 0.6222 0.0002 0.051 Uiso 1 1 calc R
C57 C 0.4398(5) 0.4817(8) -0.0341(3) 0.043(2) Uani 1 1 d .
H57 H 0.3982 0.4678 -0.0572 0.051 Uiso 1 1 calc R
O15 O 0.4060(8) 0.8577(12) 0.0300(4) 0.129(6) Uani 1 1 d .
C58 C 0.3976(8) 0.9201(14) -0.0069(6) 0.087(5) Uani 1 1 d .
C59 C 0.3609(10) 1.0279(13) -0.0073(7) 0.114(7) Uani 1 1 d .
H59A H 0.3151 1.0115 -0.0206 0.171 Uiso 1 1 calc R
H59B H 0.3721 1.0848 -0.0297 0.171 Uiso 1 1 calc R
H59C H 0.3713 1.0582 0.0283 0.171 Uiso 1 1 calc R
C60 C 0.4073(10) 0.8849(16) -0.0567(6) 0.110(6) Uani 1 1 d .
H60A H 0.4287 0.8101 -0.0522 0.165 Uiso 1 1 calc R
H60B H 0.4338 0.9421 -0.0670 0.165 Uiso 1 1 calc R
H60C H 0.3659 0.8791 -0.0839 0.165 Uiso 1 1 calc R
O16 O 0.6314(13) 0.913(2) 0.3287(10) 0.060(9) Uani 0.30(2) 1 d PD
H16A H 0.592(3) 0.92(4) 0.315(14) 0.090 Uiso 0.30(2) 1 d PD
H16B H 0.638(18) 0.92(4) 0.361(3) 0.090 Uiso 0.30(2) 1 d PD

loop_
_atom_site_aniso_label
_atom_site_aniso_U_11
_atom_site_aniso_U_22
_atom_site_aniso_U_33
_atom_site_aniso_U_23
_atom_site_aniso_U_13
_atom_site_aniso_U_12
P1 0.0503(14) 0.0439(13) 0.0387(11) 0.0080(9) 0.0212(9) -0.0024(10)
F1 0.099(6) 0.101(6) 0.051(3) 0.020(4) 0.045(4) 0.021(4)
F2 0.075(5) 0.101(6) 0.075(4) 0.031(4) 0.033(4) 0.013(4)
F3 0.156(9) 0.047(4) 0.185(10) -0.021(5) 0.129(8) -0.020(5)
F4 0.068(4) 0.117(6) 0.042(3) 0.011(3) 0.032(3) 0.021(4)
F5 0.061(4) 0.076(5) 0.074(4) 0.001(3) 0.030(3) 0.006(3)
F6 0.107(7) 0.050(4) 0.143(8) 0.002(4) 0.078(6) -0.013(4)
P2 0.0586(15) 0.0466(14) 0.0463(12) -0.0019(10) 0.0280(11) 0.0005(11)
F7 0.091(6) 0.064(4) 0.093(5) -0.011(4) 0.042(4) -0.019(4)
F8 0.095(6) 0.058(4) 0.086(5) 0.014(4) 0.018(4) 0.001(4)
F9 0.119(7) 0.071(5) 0.114(6) 0.001(4) 0.089(6) -0.003(4)
F10 0.059(4) 0.061(4) 0.067(4) -0.015(3) 0.029(3) -0.001(3)
F11 0.099(6) 0.058(4) 0.092(5) 0.009(4) 0.032(5) 0.011(4)
F12 0.173(9) 0.077(5) 0.134(7) -0.048(5) 0.135(7) -0.044(5)
O1 0.062(4) 0.035(3) 0.055(4) 0.005(3) 0.036(3) 0.000(3)
O2 0.056(4) 0.042(4) 0.062(4) -0.002(3) 0.036(3) 0.001(3)
O3 0.077(5) 0.044(4) 0.067(4) -0.012(3) 0.059(4) -0.009(3)
O4 0.057(4) 0.048(4) 0.057(4) -0.001(3) 0.035(3) -0.006(3)
O5 0.058(4) 0.041(3) 0.043(3) 0.002(3) 0.039(3) -0.004(3)
O6 0.063(4) 0.043(4) 0.035(3) 0.002(3) 0.025(3) 0.000(3)
O7 0.061(5) 0.054(4) 0.051(4) 0.005(3) 0.022(3) -0.001(3)
O8 0.069(5) 0.049(4) 0.059(4) 0.004(3) 0.013(4) 0.009(4)
O9 0.063(4) 0.038(3) 0.044(3) -0.004(3) 0.023(3) 0.005(3)
O10 0.048(4) 0.041(3) 0.033(3) 0.008(2) 0.025(2) 0.002(3)
O11 0.043(3) 0.031(3) 0.031(3) -0.007(2) 0.018(2) -0.001(2)
O12 0.045(4) 0.048(4) 0.045(3) -0.001(3) 0.024(3) 0.003(3)
O13 0.059(4) 0.032(3) 0.034(3) -0.003(2) 0.028(3) 0.002(3)
O14 0.060(4) 0.057(4) 0.037(3) -0.004(3) 0.022(3) -0.001(3)
N1 0.059(5) 0.040(4) 0.035(3) -0.001(3) 0.030(3) 0.004(3)
N2 0.073(6) 0.049(5) 0.074(6) 0.004(4) 0.033(5) 0.015(5)
C1 0.067(6) 0.022(4) 0.043(4) -0.007(3) 0.030(4) -0.004(4)
C2 0.038(4) 0.032(4) 0.036(4) -0.007(3) 0.011(3) -0.001(3)
C3 0.052(5) 0.031(4) 0.021(3) -0.002(3) 0.012(3) -0.001(4)
C4 0.059(5) 0.030(4) 0.019(3) -0.006(3) 0.015(3) 0.003(4)
C5 0.065(6) 0.017(3) 0.036(4) -0.006(3) 0.020(4) 0.003(3)
C6 0.055(5) 0.022(4) 0.031(4) -0.006(3) 0.013(3) -0.006(3)
C7 0.055(5) 0.025(4) 0.033(4) -0.008(3) 0.031(4) -0.004(3)
C8 0.057(5) 0.029(4) 0.027(3) 0.000(3) 0.022(3) 0.001(3)
C9 0.059(5) 0.027(4) 0.028(3) -0.005(3) 0.030(4) 0.006(3)
C10 0.058(5) 0.024(4) 0.045(4) -0.006(3) 0.037(4) -0.002(4)
C11 0.049(5) 0.027(4) 0.045(4) -0.002(3) 0.031(4) 0.002(3)
C12 0.076(7) 0.022(4) 0.044(4) -0.003(3) 0.047(5) -0.004(4)
C13 0.049(5) 0.029(4) 0.046(4) -0.002(3) 0.023(4) 0.003(3)
C14 0.063(6) 0.038(5) 0.056(5) 0.011(4) 0.040(5) 0.004(4)
C15 0.059(6) 0.046(5) 0.060(6) -0.003(4) 0.037(5) 0.005(4)
C16 0.069(7) 0.045(6) 0.064(6) -0.012(5) 0.041(5) -0.005(5)
C17 0.092(9) 0.052(6) 0.092(8) -0.013(6) 0.074(8) -0.009(6)
C18 0.070(7) 0.045(6) 0.087(8) -0.023(5) 0.057(6) -0.014(5)
C19 0.061(6) 0.052(6) 0.056(5) -0.003(4) 0.040(5) -0.005(5)
C20 0.061(6) 0.046(5) 0.045(5) 0.000(4) 0.032(4) -0.004(4)
C21 0.058(6) 0.041(5) 0.041(4) -0.007(4) 0.017(4) 0.001(4)
C22 0.048(5) 0.066(7) 0.033(4) 0.004(4) 0.015(4) -0.003(5)
C23 0.073(7) 0.063(7) 0.038(4) 0.002(4) 0.021(5) 0.000(5)
C24 0.060(7) 0.056(6) 0.046(5) 0.010(4) 0.009(4) 0.000(5)
C25 0.077(8) 0.047(6) 0.048(5) 0.010(4) 0.011(5) 0.021(5)
C26 0.080(9) 0.067(8) 0.068(7) -0.018(6) 0.029(6) 0.013(6)
C27 0.070(6) 0.027(4) 0.051(5) -0.001(4) 0.039(5) 0.001(4)
C28 0.045(5) 0.044(5) 0.035(4) -0.002(3) 0.024(4) 0.000(4)
C29 0.063(6) 0.030(4) 0.023(3) -0.003(3) 0.021(3) 0.004(4)
C30 0.035(4) 0.042(4) 0.027(3) 0.003(3) 0.018(3) 0.009(3)
C31 0.042(5) 0.037(4) 0.036(4) 0.012(3) 0.023(3) -0.001(3)
C32 0.067(7) 0.049(6) 0.048(5) 0.005(4) 0.034(5) 0.001(5)
C33 0.049(6) 0.080(8) 0.045(5) -0.008(5) 0.013(4) -0.009(5)
C34 0.079(7) 0.050(6) 0.050(5) -0.013(4) 0.041(5) -0.016(5)
C35 0.058(6) 0.038(5) 0.050(5) -0.003(4) 0.034(4) -0.004(4)
C36 0.057(5) 0.027(4) 0.044(4) -0.008(3) 0.034(4) -0.001(4)
C37 0.044(5) 0.044(5) 0.033(4) -0.007(3) 0.027(4) 0.000(4)
C38 0.056(6) 0.051(6) 0.039(4) 0.007(4) 0.027(4) 0.007(4)
C39 0.089(9) 0.064(7) 0.049(5) 0.016(5) 0.035(6) -0.003(6)
C40 0.045(6) 0.088(10) 0.095(9) 0.042(8) 0.026(6) 0.002(6)
C41 0.079(10) 0.070(10) 0.148(15) 0.027(10) 0.055(10) 0.029(8)
C42 0.106(12) 0.049(7) 0.127(13) -0.004(8) 0.060(10) 0.012(7)
N3 0.057(5) 0.037(4) 0.030(3) -0.007(3) 0.029(3) -0.004(3)
N4 0.040(4) 0.031(3) 0.027(3) -0.005(2) 0.017(3) -0.001(3)
C43 0.042(4) 0.036(4) 0.026(3) -0.005(3) 0.020(3) 0.002(3)
C44 0.047(5) 0.035(4) 0.022(3) 0.001(3) 0.013(3) 0.005(3)
C45 0.047(5) 0.028(4) 0.023(3) -0.005(3) 0.021(3) 0.003(3)
C46 0.045(5) 0.036(4) 0.036(4) -0.001(3) 0.025(4) 0.006(3)
C47 0.047(5) 0.039(4) 0.020(3) -0.002(3) 0.011(3) 0.006(4)
C48 0.049(5) 0.042(5) 0.027(3) 0.008(3) 0.020(3) 0.005(4)
C49 0.062(6) 0.053(6) 0.026(4) -0.008(4) 0.018(4) 0.001(5)
C50 0.052(5) 0.042(5) 0.037(4) -0.011(3) 0.033(4) 0.001(4)
C51 0.061(5) 0.024(4) 0.030(4) -0.006(3) 0.031(4) 0.004(3)
C52 0.046(5) 0.039(5) 0.029(3) 0.002(3) 0.014(3) -0.002(4)
C53 0.045(5) 0.037(4) 0.035(4) -0.006(3) 0.024(4) -0.007(4)
C54 0.065(6) 0.045(5) 0.031(4) 0.001(4) 0.025(4) -0.004(4)
C55 0.078(7) 0.036(4) 0.031(4) 0.007(3) 0.041(4) -0.009(4)
C56 0.064(6) 0.040(5) 0.038(4) 0.012(4) 0.037(4) 0.005(4)
C57 0.056(6) 0.050(5) 0.031(4) -0.003(4) 0.027(4) -0.007(4)
O15 0.193(14) 0.132(11) 0.087(7) 0.029(7) 0.080(9) 0.086(10)
C58 0.106(12) 0.077(10) 0.086(9) 0.005(8) 0.040(9) 0.037(9)
C59 0.19(2) 0.058(9) 0.112(12) -0.018(8) 0.069(13) 0.033(11)
C60 0.152(18) 0.106(14) 0.086(10) 0.012(9) 0.057(11) 0.048(12)
O16 0.066(17) 0.067(18) 0.056(14) 0.018(12) 0.033(12) 0.006(13)

loop_
_atom_type_symbol
_atom_type_description
_atom_type_scat_dispersion_real
_atom_type_scat_dispersion_imag
_atom_type_scat_source
C C 0.0181 0.0091 'International Tables Vol C Tables 4.2.6.8 and 6.1.1.4'
H H 0.0000 0.0000 'International Tables Vol C Tables 4.2.6.8 and 6.1.1.4'
N N 0.0311 0.0180 'International Tables Vol C Tables 4.2.6.8 and 6.1.1.4'
O O 0.0492 0.0322 'International Tables Vol C Tables 4.2.6.8 and 6.1.1.4'
F F 0.0727 0.0534 'International Tables Vol C Tables 4.2.6.8 and 6.1.1.4'
P P 0.2955 0.4335 'International Tables Vol C Tables 4.2.6.8 and 6.1.1.4'

loop_
_exptl_crystal_face_index_h
_exptl_crystal_face_index_k
_exptl_crystal_face_index_l
_exptl_crystal_face_perp_dist
_exptl_oxdiff_crystal_face_indexfrac_h
_exptl_oxdiff_crystal_face_indexfrac_k
_exptl_oxdiff_crystal_face_indexfrac_l
_exptl_oxdiff_crystal_face_x
_exptl_oxdiff_crystal_face_y
_exptl_oxdiff_crystal_face_z
1 0 -1 0.0626 0.9992 -0.0043 -1.0216 -0.0318 0.0437 0.0579
-1 0 1 0.0626 -0.9992 0.0043 1.0216 0.0318 -0.0437 -0.0579
0 1 1 0.0844 0.0008 1.0140 1.0484 0.0979 -0.0778 0.0740
-1 -1 0 0.1223 -0.9999 -1.0097 -0.0268 -0.0661 0.0341 -0.1319
-1 0 -1 0.0068 -1.0051 -0.0115 -1.0339 -0.0824 -0.0650 -0.0269
1 0 1 0.0068 1.0051 0.0115 1.0339 0.0824 0.0650 0.0269

loop_
_geom_angle_atom_site_label_1
_geom_angle_atom_site_label_2
_geom_angle_atom_site_label_3
_geom_angle
_geom_angle_site_symmetry_1
_geom_angle_site_symmetry_3
F1 P1 F5 87.1(4) . .
F2 P1 F1 92.4(4) . .
F2 P1 F4 88.6(4) . .
F2 P1 F5 178.0(5) . .
F2 P1 F6 90.1(5) . .
F3 P1 F1 89.4(5) . .
F3 P1 F2 91.7(5) . .
F3 P1 F4 90.7(5) . .
F3 P1 F5 90.3(5) . .
F3 P1 F6 177.6(5) . .
F4 P1 F1 179.0(4) . .
F4 P1 F5 91.9(4) . .
F4 P1 F6 91.0(5) . .
F6 P1 F1 89.0(5) . .
F6 P1 F5 88.0(5) . .
F7 P2 F9 89.5(5) . .
F7 P2 F10 179.3(4) . .
F8 P2 F7 90.7(5) . .
F8 P2 F9 87.5(5) . .
F8 P2 F10 89.1(4) . .
F10 P2 F9 89.8(4) . .
F11 P2 F7 89.7(5) . .
F11 P2 F8 176.5(5) . .
F11 P2 F9 89.1(5) . .
F11 P2 F10 90.5(4) . .
F12 P2 F7 90.7(4) . .
F12 P2 F8 93.5(6) . .
F12 P2 F9 179.0(6) . .
F12 P2 F10 90.1(4) . .
F12 P2 F11 90.0(6) . .
C1 O1 C13 117.0(8) . .
C15 O2 C14 111.4(8) . .
C16 O3 C17 112.6(9) . .
C19 O4 C18 112.1(8) . .
C7 O5 C20 118.4(6) . .
C3 O6 C21 118.4(7) . .
C23 O7 C22 113.9(8) . .
C24 O8 C25 114.0(8) . .
C26 O9 C27 115.1(8) . .
C9 O10 C28 118.6(7) . .
C30 O11 C29 118.2(7) . .
C37 O13 C36 114.7(7) . .
C35 N1 C31 115.0(8) . .
C38 N2 C42 115.0(12) . .
O1 C1 C2 112.8(9) . .
C6 C1 O1 125.3(8) . .
C6 C1 C2 121.9(8) . .
C3 C2 C1 118.5(8) . .
O6 C3 C2 124.0(8) . .
O6 C3 C4 116.4(8) . .
C4 C3 C2 119.5(7) . .
C3 C4 C5 122.5(8) . .
C4 C5 C29 121.1(8) . .
C6 C5 C4 116.6(9) . .
C6 C5 C29 122.0(8) . .
C1 C6 C5 121.1(8) . .
O5 C7 C8 123.8(8) . .
C12 C7 O5 115.8(7) . .
C12 C7 C8 120.4(8) . .
C9 C8 C7 118.4(8) . .
O10 C9 C8 113.3(7) . .
C10 C9 O10 123.8(8) . .
C10 C9 C8 122.9(7) . .
C9 C10 C11 118.2(8) . .
C10 C11 C36 119.7(8) . .
C12 C11 C10 119.3(9) . .
C12 C11 C36 121.0(8) . .
C7 C12 C11 120.9(8) . .
O1 C13 C14 106.5(8) . .
O2 C14 C13 109.7(7) . .
O2 C15 C16 110.0(9) . .
O3 C16 C15 108.0(9) . .
O3 C17 C18 113.6(8) . .
O4 C18 C17 109.4(10) . .
O4 C19 C20 109.6(8) . .
O5 C20 C19 108.4(8) . .
O6 C21 C22 107.8(8) . .
O7 C22 C21 113.9(8) . .
O7 C23 C24 111.3(10) . .
O8 C24 C23 109.8(8) . .
O8 C25 C26 110.2(9) . .
O9 C26 C25 112.9(10) . .
O9 C27 C28 114.1(7) . .
O10 C28 C27 107.5(7) . .
C5 C29 O11 107.0(7) . .
O11 C30 C31 114.2(7) . .
O12 C30 O11 125.2(8) . .
O12 C30 C31 120.6(8) . .
N1 C31 C30 114.2(7) . .
N1 C31 C32 124.5(9) . .
C32 C31 C30 121.3(8) . .
C33 C32 C31 118.9(10) . .
C32 C33 C34 118.7(10) . .
C35 C34 C33 118.3(9) . .
N1 C35 C34 124.5(10) . .
O13 C36 C11 108.9(7) . .
O13 C37 C38 113.9(8) . .
O14 C37 O13 125.7(9) . .
O14 C37 C38 120.3(9) . .
N2 C38 C37 116.3(9) . .
N2 C38 C39 124.2(11) . .
C39 C38 C37 119.6(10) . .
C38 C39 C40 118.5(12) . .
C41 C40 C39 118.0(13) . .
C42 C41 C40 119.1(14) . .
C41 C42 N2 124.9(16) . .
C49 N3 C54 118.1(8) . .
C53 N3 C49 121.9(7) . .
C53 N3 C54 119.9(8) . .
C43 N4 C47 123.3(7) . .
C43 N4 C48 119.8(7) . .
C47 N4 C48 116.9(7) . .
N4 C43 C44 120.0(8) . .
C45 C44 C43 118.9(7) . .
C44 C45 C51 121.1(7) . .
C46 C45 C44 117.9(7) . .
C46 C45 C51 120.9(8) . .
C45 C46 C47 122.3(8) . .
N4 C47 C46 117.6(7) . .
N3 C49 C50 119.2(8) . .
C51 C50 C49 120.0(9) . .
C50 C51 C45 120.7(8) . .
C50 C51 C52 118.6(7) . .
C52 C51 C45 120.7(8) . .
C51 C52 C53 120.1(8) . .
N3 C53 C52 120.1(8) . .
N3 C54 C55 110.2(7) . .
C56 C55 C54 120.5(9) . .
C56 C55 C57 120.1(8) . 3_665
C57 C55 C54 119.4(9) 3_665 .
C55 C56 C57 119.9(9) . .
C56 C57 C55 120.0(9) . 3_665
O15 C58 C59 117.5(15) . .
O15 C58 C60 123.6(15) . .
C60 C58 C59 117.2(14) . .

loop_
_geom_bond_atom_site_label_1
_geom_bond_atom_site_label_2
_geom_bond_distance
_geom_bond_site_symmetry_2
P1 F1 1.601(6) .
P1 F2 1.564(8) .
P1 F3 1.557(8) .
P1 F4 1.578(6) .
P1 F5 1.601(7) .
P1 F6 1.582(8) .
P2 F7 1.585(8) .
P2 F8 1.582(8) .
P2 F9 1.604(7) .
P2 F10 1.595(7) .
P2 F11 1.580(8) .
P2 F12 1.580(6) .
O1 C1 1.374(11) .
O1 C13 1.424(11) .
O2 C14 1.419(11) .
O2 C15 1.405(12) .
O3 C16 1.411(12) .
O3 C17 1.431(12) .
O4 C18 1.429(12) .
O4 C19 1.406(13) .
O5 C7 1.370(10) .
O5 C20 1.423(12) .
O6 C3 1.365(9) .
O6 C21 1.391(12) .
O7 C22 1.429(13) .
O7 C23 1.399(14) .
O8 C24 1.372(12) .
O8 C25 1.409(13) .
O9 C26 1.388(15) .
O9 C27 1.409(11) .
O10 C9 1.373(9) .
O10 C28 1.441(10) .
O11 C29 1.470(9) .
O11 C30 1.296(10) .
O12 C30 1.248(10) .
O13 C36 1.450(10) .
O13 C37 1.305(11) .
O14 C37 1.205(11) .
N1 C31 1.356(12) .
N1 C35 1.331(12) .
N2 C38 1.326(14) .
N2 C42 1.365(16) .
C1 C2 1.402(12) .
C1 C6 1.354(14) .
C2 C3 1.397(12) .
C3 C4 1.374(13) .
C4 C5 1.414(11) .
C5 C6 1.406(13) .
C5 C29 1.429(13) .
C7 C8 1.396(10) .
C7 C12 1.361(13) .
C8 C9 1.393(12) .
C9 C10 1.355(13) .
C10 C11 1.424(11) .
C11 C12 1.399(13) .
C11 C36 1.505(13) .
C13 C14 1.515(12) .
C15 C16 1.517(14) .
C17 C18 1.496(17) .
C19 C20 1.506(13) .
C21 C22 1.497(12) .
C23 C24 1.478(16) .
C25 C26 1.501(15) .
C27 C28 1.514(12) .
C30 C31 1.513(12) .
C31 C32 1.372(14) .
C32 C33 1.344(15) .
C33 C34 1.404(16) .
C34 C35 1.366(15) .
C37 C38 1.515(13) .
C38 C39 1.355(15) .
C39 C40 1.402(18) .
C40 C41 1.36(2) .
C41 C42 1.32(2) .
N3 C49 1.354(13) .
N3 C53 1.307(12) .
N3 C54 1.503(10) .
N4 C43 1.313(11) .
N4 C47 1.358(11) .
N4 C48 1.498(9) .
C43 C44 1.409(10) .
C44 C45 1.394(12) .
C45 C46 1.375(12) .
C45 C51 1.494(10) .
C46 C47 1.377(11) .
C49 C50 1.393(12) .
C50 C51 1.363(13) .
C51 C52 1.376(13) .
C52 C53 1.388(11) .
C54 C55 1.529(12) .
C55 C56 1.372(14) .
C55 C57 1.391(14) 3_665
C56 C57 1.374(13) .
C57 C55 1.391(14) 3_665
O15 C58 1.199(18) .
C58 C59 1.492(19) .
C58 C60 1.48(2) .
